data_7212103
loop_
_publ_author_name
'Nayak, Susanta K.'
'Venugopala, K. N.'
'Chopra, Deepak'
Vasu,
'Row, T. N. Guru'

_publ_section_title
;
 Effect of substitution on molecular conformation and packing features in
 a series of aryl substituted
 ethyl-6-methyl-4-phenyl-2-thioxo-1,2,3,4-tetrahydropyrimidine-5-carboxylates
;
_journal_issue 4
_journal_name_full CrystEngComm
_journal_page_first 1205
_journal_paper_doi 10.1039/b919648j
_journal_volume 12
_journal_year 2010
_chemical_formula_moiety 'C16 H21 N3 O2 S'
_chemical_formula_sum 'C16 H21 N3 O2 S'
_chemical_formula_weight 319.42
_chemical_name_systematic
;
?
;
_space_group_IT_number 2
_symmetry_cell_setting triclinic
_symmetry_Int_Tables_number 2
_symmetry_space_group_name_Hall '-P 1'
_symmetry_space_group_name_H-M 'P -1'
_atom_sites_solution_hydrogens geom
_atom_sites_solution_primary direct
_atom_sites_solution_secondary difmap
_audit_creation_method SHELXL-97
_cell_angle_alpha 102.79(3)
_cell_angle_beta 90.557(19)
_cell_angle_gamma 110.68(2)
_cell_formula_units_Z 2
_cell_length_a 7.369(3)
_cell_length_b 9.4420(19)
_cell_length_c 13.086(3)
_cell_measurement_reflns_used 550
_cell_measurement_temperature 292(2)
_cell_measurement_theta_max 26.4
_cell_measurement_theta_min 2.3
_cell_volume 826.8(5)
_computing_cell_refinement SMART
_computing_data_collection 'SMART (Bruker, 1998)'
_computing_data_reduction 'SAINT (Bruker, 1998)'
_computing_molecular_graphics 'Ortep-3 for Windows (Farrugia, 1997) and CAMERON (Watkin et al., 1993)'
_computing_publication_material 'PLATON (Spek, 2003)'
_computing_structure_refinement 'SHELXL-97 (Sheldrick, 1997)'
_computing_structure_solution 'SHELXTL V6.14 (Bruker, 2000)'
_diffrn_ambient_temperature 292(2)
_diffrn_measured_fraction_theta_full 0.973
_diffrn_measured_fraction_theta_max 0.950
_diffrn_measurement_device_type 'Bruker SMART CCD area detector'
_diffrn_measurement_method '\f and \w scans'
_diffrn_radiation_monochromator graphite
_diffrn_radiation_probe x-ray
_diffrn_radiation_source 'fine-focus sealed tube'
_diffrn_radiation_type MoK\a
_diffrn_radiation_wavelength 0.71073
_diffrn_reflns_av_R_equivalents 0.0121
_diffrn_reflns_av_sigmaI/netI 0.0246
_diffrn_reflns_limit_h_max 11
_diffrn_reflns_limit_h_min -11
_diffrn_reflns_limit_k_max 14
_diffrn_reflns_limit_k_min -14
_diffrn_reflns_limit_l_max 8
_diffrn_reflns_limit_l_min -8
_diffrn_reflns_number 4460
_diffrn_reflns_theta_full 25.00
_diffrn_reflns_theta_max 33.84
_diffrn_reflns_theta_min 3.17
_exptl_absorpt_coefficient_mu 0.206
_exptl_absorpt_correction_T_max 0.9797
_exptl_absorpt_correction_T_min 0.9307
_exptl_absorpt_correction_type multi-scan
_exptl_absorpt_process_details 'SADABS, 1996'
_exptl_crystal_colour colorless
_exptl_crystal_density_diffrn 1.283
_exptl_crystal_density_method 'not measured'
_exptl_crystal_description plates
_exptl_crystal_F_000 340
_exptl_crystal_size_max 0.25
_exptl_crystal_size_mid 0.15
_exptl_crystal_size_min 0.10
_refine_diff_density_max 0.287
_refine_diff_density_min -0.177
_refine_diff_density_rms 0.041
_refine_ls_extinction_method none
_refine_ls_goodness_of_fit_ref 1.055
_refine_ls_hydrogen_treatment constr
_refine_ls_matrix_type full
_refine_ls_number_parameters 203
_refine_ls_number_reflns 3070
_refine_ls_number_restraints 0
_refine_ls_restrained_S_all 1.055
_refine_ls_R_factor_all 0.0543
_refine_ls_R_factor_gt 0.0423
_refine_ls_shift/su_max 0.001
_refine_ls_shift/su_mean 0.000
_refine_ls_structure_factor_coef Fsqd
_refine_ls_weighting_details 'calc w=1/[\s^2^(Fo^2^)+(0.0482P)^2^+0.2934P] where P=(Fo^2^+2Fc^2^)/3'
_refine_ls_weighting_scheme calc
_refine_ls_wR_factor_gt 0.1031
_refine_ls_wR_factor_ref 0.1130
_reflns_number_gt 2435
_reflns_number_total 3070
_reflns_threshold_expression >2sigma(I)
_cod_data_source_file b919648j.txt
_cod_data_source_block PYR5
_cod_depositor_comments
;
The following automatic conversions were performed:

'_symmetry_cell_setting' value 'Triclinic' changed to 'triclinic'
according to /home/saulius/struct/CIF-dictionaries/cif_core.dic
dictionary named 'cif_core.dic' version 2.4.2 from
2011-04-26.

'_exptl_absorpt_correction_type' value 'multi-scan '
changed to 'multi-scan' according to
/home/saulius/struct/CIF-dictionaries/cif_core.dic dictionary named
'cif_core.dic' version 2.4.2 from 2011-04-26.

Automatic conversion script
Id: cif_fix_values 1891 2012-01-12 08:04:46Z andrius 
;
_cod_database_code 7212103

loop_
_symmetry_equiv_pos_as_xyz
'x, y, z'
'-x, -y, -z'

loop_
_atom_site_label
_atom_site_type_symbol
_atom_site_fract_x
_atom_site_fract_y
_atom_site_fract_z
_atom_site_U_iso_or_equiv
_atom_site_adp_type
_atom_site_occupancy
_atom_site_symmetry_multiplicity
_atom_site_calc_flag
_atom_site_refinement_flags
_atom_site_disorder_assembly
_atom_site_disorder_group
C8 C 0.8269(2) 0.5786(2) 0.3464(2) 0.0479(8) Uani 1 1 d . A 1
H8A H 0.8441 0.5715 0.2730 0.072 Uiso 1 1 calc R A 1
H8B H 0.9490 0.5989 0.3844 0.072 Uiso 1 1 calc R A 1
H8C H 0.7814 0.6620 0.3732 0.072 Uiso 1 1 calc R A 1
S1 S 0.80073(6) 0.10239(5) 0.45983(5) 0.0420(2) Uani 1 1 d . A 1
O2 O 0.46834(17) 0.59573(15) 0.29523(14) 0.0477(5) Uani 1 1 d . A 1
O1 O 0.20535(17) 0.45301(16) 0.35985(14) 0.0515(5) Uani 1 1 d . A 1
N2 N 0.48407(18) 0.16561(16) 0.42500(15) 0.0338(5) Uani 1 1 d . A 1
H2N H 0.4281 0.1052 0.4650 0.041 Uiso 1 1 calc R A 1
N1 N 0.76654(18) 0.32549(16) 0.37882(15) 0.0344(5) Uani 1 1 d . A 1
H1N H 0.8849 0.3423 0.3646 0.041 Uiso 1 1 calc R A 1
C2 C 0.6809(2) 0.42867(18) 0.35956(18) 0.0301(6) Uani 1 1 d . A 1
C4 C 0.3629(2) 0.22351(18) 0.36828(17) 0.0298(6) Uani 1 1 d . A 1
H4 H 0.2567 0.2317 0.4108 0.036 Uiso 1 1 calc R A 1
C3 C 0.4850(2) 0.38507(18) 0.35721(18) 0.0299(6) Uani 1 1 d . A 1
C1 C 0.6740(2) 0.20005(18) 0.41876(18) 0.0295(6) Uani 1 1 d . A 1
N3 N 0.0310(3) -0.2300(2) -0.0199(2) 0.0633(8) Uani 1 1 d . A 1
C5 C 0.3725(2) 0.48056(19) 0.33962(18) 0.0343(6) Uani 1 1 d . A 1
C6 C 0.3726(3) 0.6993(2) 0.2755(2) 0.0444(7) Uani 1 1 d . A 1
H6A H 0.3622 0.7663 0.3412 0.053 Uiso 1 1 calc R A 1
H6B H 0.2427 0.6393 0.2405 0.053 Uiso 1 1 calc R A 1
C13 C 0.2682(3) 0.0198(2) 0.0750(2) 0.0438(7) Uani 1 1 d . A 1
H13 H 0.3218 0.0376 0.0129 0.053 Uiso 1 1 calc R A 1
C10 C 0.1137(2) -0.0267(2) 0.2610(2) 0.0377(6) Uani 1 1 d . A 1
H10 H 0.0599 -0.0433 0.3233 0.045 Uiso 1 1 calc R A 1
C14 C 0.3460(3) 0.1292(2) 0.1693(2) 0.0378(7) Uani 1 1 d . A 1
H14 H 0.4513 0.2195 0.1687 0.045 Uiso 1 1 calc R A 1
C9 C 0.2737(2) 0.10971(18) 0.26366(19) 0.0278(6) Uani 1 1 d . A 1
C12 C 0.1084(3) -0.1180(2) 0.0728(2) 0.0422(8) Uani 1 1 d . A 1
C11 C 0.0339(3) -0.1372(2) 0.1680(2) 0.0431(8) Uani 1 1 d . A 1
H11 H -0.0724 -0.2266 0.1691 0.052 Uiso 1 1 calc R A 1
C7 C 0.4940(3) 0.7935(3) 0.2075(2) 0.0604(9) Uani 1 1 d . A 1
H7A H 0.6224 0.8514 0.2428 0.091 Uiso 1 1 calc R A 1
H7B H 0.4363 0.8646 0.1932 0.091 Uiso 1 1 calc R A 1
H7C H 0.5020 0.7259 0.1426 0.091 Uiso 1 1 calc R A 1
C15 C -0.1492(4) -0.3597(3) -0.0223(3) 0.0857(11) Uani 1 1 d . A 1
H15A H -0.1274 -0.4271 0.0176 0.129 Uiso 1 1 calc R A 1
H15B H -0.1939 -0.4170 -0.0939 0.129 Uiso 1 1 calc R A 1
H15C H -0.2459 -0.3209 0.0077 0.129 Uiso 1 1 calc R A 1
C16 C 0.1062(4) -0.2094(4) -0.1174(3) 0.0749(11) Uani 1 1 d . A 1
H16A H 0.0960 -0.1169 -0.1316 0.112 Uiso 1 1 calc R A 1
H16B H 0.0329 -0.2981 -0.1727 0.112 Uiso 1 1 calc R A 1
H16C H 0.2405 -0.1994 -0.1136 0.112 Uiso 1 1 calc R A 1

loop_
_atom_site_aniso_label
_atom_site_aniso_U_11
_atom_site_aniso_U_22
_atom_site_aniso_U_33
_atom_site_aniso_U_23
_atom_site_aniso_U_13
_atom_site_aniso_U_12
C8 0.0278(7) 0.0375(9) 0.079(2) 0.0255(11) 0.0064(9) 0.0062(6)
S1 0.0313(2) 0.0435(2) 0.0586(7) 0.0236(3) 0.0046(2) 0.01562(17)
O2 0.0350(6) 0.0460(7) 0.0775(16) 0.0334(8) 0.0145(7) 0.0220(5)
O1 0.0295(5) 0.0530(8) 0.0828(17) 0.0295(8) 0.0148(7) 0.0198(5)
N2 0.0251(6) 0.0389(7) 0.0397(17) 0.0213(8) 0.0046(7) 0.0072(5)
N1 0.0237(5) 0.0379(7) 0.0467(17) 0.0192(8) 0.0088(7) 0.0120(5)
C2 0.0257(6) 0.0295(7) 0.0348(19) 0.0099(8) 0.0032(8) 0.0084(5)
C4 0.0219(6) 0.0325(8) 0.0368(19) 0.0134(9) 0.0048(7) 0.0089(5)
C3 0.0246(6) 0.0307(7) 0.035(2) 0.0099(8) 0.0034(8) 0.0094(6)
C1 0.0275(6) 0.0327(8) 0.0276(19) 0.0087(8) 0.0020(8) 0.0091(6)
N3 0.0670(13) 0.0672(13) 0.036(3) -0.0077(12) -0.0028(13) 0.0136(10)
C5 0.0275(7) 0.0321(8) 0.043(2) 0.0077(9) 0.0018(8) 0.0109(6)
C6 0.0419(9) 0.0408(9) 0.061(2) 0.0164(10) 0.0074(10) 0.0254(8)
C13 0.0447(10) 0.0542(12) 0.036(2) 0.0146(12) 0.0098(10) 0.0198(9)
C10 0.0316(7) 0.0405(9) 0.039(2) 0.0142(10) 0.0063(9) 0.0076(7)
C14 0.0331(8) 0.0397(9) 0.039(2) 0.0117(11) 0.0046(10) 0.0106(7)
C9 0.0249(6) 0.0330(8) 0.028(2) 0.0115(9) 0.0041(8) 0.0108(6)
C12 0.0413(9) 0.0470(11) 0.037(3) 0.0036(12) -0.0027(12) 0.0192(8)
C11 0.0359(8) 0.0378(9) 0.046(3) 0.0060(11) 0.0000(11) 0.0049(7)
C7 0.0535(12) 0.0567(12) 0.089(3) 0.0381(14) 0.0159(13) 0.0291(10)
C15 0.0806(18) 0.0638(16) 0.077(3) -0.0163(16) -0.0115(17) 0.0035(14)
C16 0.0704(16) 0.098(2) 0.048(3) -0.0106(18) -0.0018(17) 0.0380(15)

loop_
_atom_type_symbol
_atom_type_description
_atom_type_scat_dispersion_real
_atom_type_scat_dispersion_imag
_atom_type_scat_source
C C 0.0033 0.0016 'International Tables Vol C Tables 4.2.6.8 and 6.1.1.4'
H H 0.0000 0.0000 'International Tables Vol C Tables 4.2.6.8 and 6.1.1.4'
N N 0.0061 0.0033 'International Tables Vol C Tables 4.2.6.8 and 6.1.1.4'
O O 0.0106 0.0060 'International Tables Vol C Tables 4.2.6.8 and 6.1.1.4'
S S 0.1246 0.1234 'International Tables Vol C Tables 4.2.6.8 and 6.1.1.4'

loop_
_geom_angle_atom_site_label_1
_geom_angle_atom_site_label_2
_geom_angle_atom_site_label_3
_geom_angle
C5 O2 C6 118.73(14)
C1 N2 C4 124.54(16)
C1 N2 H2N 117.7
C4 N2 H2N 117.7
C1 N1 C2 123.96(13)
C1 N1 H1N 118.0
C2 N1 H1N 118.0
C3 C2 N1 118.55(14)
C3 C2 C8 128.64(15)
N1 C2 C8 112.79(13)
N2 C4 C3 108.88(12)
N2 C4 C9 110.42(13)
C3 C4 C9 113.07(18)
N2 C4 H4 108.1
C3 C4 H4 108.1
C9 C4 H4 108.1
C2 C3 C5 125.38(15)
C2 C3 C4 119.85(14)
C5 C3 C4 114.72(13)
N2 C1 N1 115.75(15)
N2 C1 S1 124.02(14)
N1 C1 S1 120.20(12)
C12 N3 C16 121.5(2)
C12 N3 C15 119.9(3)
C16 N3 C15 117.9(2)
O1 C5 O2 122.94(15)
O1 C5 C3 123.14(17)
O2 C5 C3 113.86(14)
O2 C6 C7 106.81(15)
O2 C6 H6A 110.4
C7 C6 H6A 110.4
O2 C6 H6B 110.4
C7 C6 H6B 110.4
H6A C6 H6B 108.6
C14 C13 C12 120.3(2)
C14 C13 H13 119.8
C12 C13 H13 119.8
C11 C10 C9 121.5(2)
C11 C10 H10 119.3
C9 C10 H10 119.3
C9 C14 C13 122.64(19)
C9 C14 H14 118.7
C13 C14 H14 118.7
C14 C9 C10 116.86(19)
C14 C9 C4 123.51(16)
C10 C9 C4 119.6(2)
N3 C12 C11 121.6(2)
N3 C12 C13 121.3(3)
C11 C12 C13 117.1(2)
C10 C11 C12 121.59(19)
C10 C11 H11 119.2
C12 C11 H11 119.2

loop_
_geom_bond_atom_site_label_1
_geom_bond_atom_site_label_2
_geom_bond_distance
C8 C2 1.493(2)
C8 H8A 0.9600
C8 H8B 0.9600
C8 H8C 0.9600
S1 C1 1.6820(17)
O2 C5 1.328(2)
O2 C6 1.455(2)
O1 C5 1.211(2)
N2 C1 1.328(2)
N2 C4 1.469(2)
N2 H2N 0.8600
N1 C1 1.361(2)
N1 C2 1.397(2)
N1 H1N 0.8600
C2 C3 1.352(2)
C4 C3 1.513(2)
C4 C9 1.514(3)
C4 H4 0.9800
C3 C5 1.472(2)
N3 C12 1.382(3)
N3 C16 1.421(4)
N3 C15 1.448(4)
C6 C7 1.478(3)
C6 H6A 0.9700
C6 H6B 0.9700
C13 C14 1.387(3)
C13 C12 1.407(3)
C13 H13 0.9300
C10 C11 1.380(3)
C10 C9 1.399(2)
C10 H10 0.9300
C14 C9 1.373(3)
C14 H14 0.9300
C12 C11 1.389(3)
C11 H11 0.9300
C7 H7A 0.9600
C7 H7B 0.9600
C7 H7C 0.9600
C15 H15A 0.9600
C15 H15B 0.9600
C15 H15C 0.9600
C16 H16A 0.9600
C16 H16B 0.9600
C16 H16C 0.9600

loop_
_geom_torsion_atom_site_label_1
_geom_torsion_atom_site_label_2
_geom_torsion_atom_site_label_3
_geom_torsion_atom_site_label_4
_geom_torsion
C1 N1 C2 C3 -15.6(3)
C1 N1 C2 C8 163.1(2)
C1 N2 C4 C3 -32.6(3)
C1 N2 C4 C9 92.1(2)
N1 C2 C3 C5 179.01(19)
C8 C2 C3 C5 0.5(4)
N1 C2 C3 C4 -3.9(3)
C8 C2 C3 C4 177.6(2)
N2 C4 C3 C2 24.7(3)
C9 C4 C3 C2 -98.4(2)
N2 C4 C3 C5 -157.92(18)
C9 C4 C3 C5 78.9(2)
C4 N2 C1 N1 16.9(3)
C4 N2 C1 S1 -164.92(15)
C2 N1 C1 N2 9.5(3)
C2 N1 C1 S1 -168.73(16)
C6 O2 C5 O1 3.7(3)
C6 O2 C5 C3 -179.10(18)
C2 C3 C5 O1 -163.8(2)
C4 C3 C5 O1 19.0(3)
C2 C3 C5 O2 19.0(3)
C4 C3 C5 O2 -158.19(19)
C5 O2 C6 C7 -168.8(2)
C12 C13 C14 C9 0.2(3)
C13 C14 C9 C10 -0.8(3)
C13 C14 C9 C4 176.66(16)
C11 C10 C9 C14 0.7(2)
C11 C10 C9 C4 -176.80(16)
N2 C4 C9 C14 -100.28(18)
C3 C4 C9 C14 22.0(2)
N2 C4 C9 C10 77.10(18)
C3 C4 C9 C10 -160.63(14)
C16 N3 C12 C11 179.3(2)
C15 N3 C12 C11 9.4(3)
C16 N3 C12 C13 -1.5(3)
C15 N3 C12 C13 -171.4(2)
C14 C13 C12 N3 -178.72(19)
C14 C13 C12 C11 0.5(3)
C9 C10 C11 C12 -0.1(3)
N3 C12 C11 C10 178.69(19)
C13 C12 C11 C10 -0.5(3)
